data_4321470
loop_
_publ_author_name
'Stephen Fox'
'Robert T. Stibrany'
'Joseph A. Potenza'
'Spencer Knapp'
'Harvey J. Schugar'

_publ_section_title
;
 Copper(II) and Nickel(II) Complexes of Binucleating Macrocyclic
 Bis(disulfide)tetramine Ligands
;
_journal_name_full 'Inorganic Chemistry'
_journal_page_first 4950
_journal_page_last 4961
_journal_paper_doi 10.1021/ic000380p
_journal_volume 39
_journal_year 2000
_chemical_formula_sum 'C32 H62 Cu2 I4 N6 S4'
_chemical_formula_weight 1293.80
_chemical_name_systematic
;
[Cu~2~(rac-9)I~2~(CH~3~CN)~2~]^2+^2I^-^
;
_space_group_IT_number 1
_symmetry_cell_setting triclinic
_symmetry_space_group_name_Hall 'P 1'
_symmetry_space_group_name_H-M 'P 1'
_atom_sites_solution_hydrogens geom
_atom_sites_solution_primary direct
_atom_sites_solution_secondary difmap
_audit_creation_method SHELXL-97
_cell_angle_alpha 104.81(3)
_cell_angle_beta 98.72(3)
_cell_angle_gamma 104.59(3)
_cell_formula_units_Z 1
_cell_length_a 10.085(2)
_cell_length_b 12.325(2)
_cell_length_c 10.091(2)
_cell_measurement_reflns_used 25
_cell_measurement_temperature 298(1)
_cell_measurement_theta_max 18
_cell_measurement_theta_min 12
_cell_volume 1141.8(5)
_computing_cell_refinement 'Enraf-Nonius SDP (1983)'
_computing_data_collection 'Enraf-Nonius SDP (1983)'
_computing_data_reduction 'CAD-4/PC (Kretschmar, 1994)'
_computing_molecular_graphics 'ORTEX (P.McArdle, 1995)'
_computing_publication_material 'SHELXL-97-2 (Sheldrick,1997)'
_computing_structure_refinement 'SHELXL-97-2 (Sheldrick, 1997)'
_computing_structure_solution 'SHELXS-97 (Sheldrick, 1990)'
_diffrn_ambient_temperature 293(2)
_diffrn_detector_area_resol_mean 'scintillation counter'
_diffrn_measured_fraction_theta_full 1.000
_diffrn_measured_fraction_theta_max 1.000
_diffrn_measurement_device_type '4-circle diffractometer'
_diffrn_measurement_method 'theta-two theta'
_diffrn_radiation_monochromator graphite
_diffrn_radiation_source 'fine-focus sealed tube'
_diffrn_radiation_type MoK\a
_diffrn_radiation_wavelength 0.71069
_diffrn_reflns_av_R_equivalents 0.0133
_diffrn_reflns_av_sigmaI/netI 0.0210
_diffrn_reflns_limit_h_max 10
_diffrn_reflns_limit_h_min -11
_diffrn_reflns_limit_k_max 13
_diffrn_reflns_limit_k_min -13
_diffrn_reflns_limit_l_max 11
_diffrn_reflns_limit_l_min -7
_diffrn_reflns_number 3444
_diffrn_reflns_theta_full 22.97
_diffrn_reflns_theta_max 22.97
_diffrn_reflns_theta_min 2.14
_diffrn_standards_decay_% +/-0.2%
_diffrn_standards_interval_count 200
_diffrn_standards_number 3
_exptl_absorpt_coefficient_mu 3.848
_exptl_absorpt_correction_T_max 0.99
_exptl_absorpt_correction_T_min 0.47
_exptl_absorpt_correction_type 'emprical, psi scan'
_exptl_crystal_colour black
_exptl_crystal_density_diffrn 1.882
_exptl_crystal_density_meas 1.85(1)
_exptl_crystal_density_method flotation
_exptl_crystal_description Tabloid
_exptl_crystal_F_000 630
_exptl_crystal_size_max 0.23
_exptl_crystal_size_mid 0.13
_exptl_crystal_size_min 0.06
_refine_diff_density_max 2.141
_refine_diff_density_min -2.566
_refine_diff_density_rms 0.294
_refine_ls_abs_structure_details 'Flack H D (1983), Acta Cryst. A39, 876-881'
_refine_ls_abs_structure_Flack 0.10(5)
_refine_ls_extinction_method none
_refine_ls_goodness_of_fit_ref 1.101
_refine_ls_hydrogen_treatment 'H atoms not refined'
_refine_ls_matrix_type full
_refine_ls_number_parameters 451
_refine_ls_number_reflns 3384
_refine_ls_number_restraints 41
_refine_ls_restrained_S_all 1.110
_refine_ls_R_factor_all 0.0822
_refine_ls_R_factor_gt 0.0771
_refine_ls_shift/su_max 0.542
_refine_ls_shift/su_mean 0.090
_refine_ls_structure_factor_coef Fsqd
_refine_ls_weighting_details 'calc w=1/[\s^2^(Fo^2^)+(0.1712P)^2^+0.0000P] where P=(Fo^2^+2Fc^2^)/3'
_refine_ls_weighting_scheme calc
_refine_ls_wR_factor_gt 0.1947
_refine_ls_wR_factor_ref 0.2022
_reflns_number_gt 2974
_reflns_number_total 3384
_reflns_threshold_expression >2sigma(I)
_cod_data_source_file ic000380p_2.cif
_cod_data_source_block Meso-8
_cod_original_cell_volume 1141.7(4)
_cod_database_code 4321470

loop_
_symmetry_equiv_pos_as_xyz
'x, y, z'

loop_
_atom_site_label
_atom_site_type_symbol
_atom_site_fract_x
_atom_site_fract_y
_atom_site_fract_z
_atom_site_U_iso_or_equiv
_atom_site_adp_type
_atom_site_occupancy
_atom_site_symmetry_multiplicity
_atom_site_calc_flag
_atom_site_refinement_flags
_atom_site_disorder_assembly
_atom_site_disorder_group
I1 I 0.04692(3) 0.16084(2) 0.54823(3) 0.07237(12) Uani 1 1 d . . .
I3 I -0.45806(4) -0.24077(3) 0.70042(4) 0.08562(15) Uani 1 1 d . . .
Cu1 Cu 0.22902(5) 0.10060(4) 0.72994(5) 0.04256(15) Uani 1 1 d . . .
S3 S 0.59249(9) 0.29014(9) 0.82101(12) 0.0470(3) Uani 1 1 d D . .
S1 S 0.42122(10) 0.22589(8) 0.65426(10) 0.0427(3) Uani 1 1 d D . .
N3 N 0.3727(3) 0.0788(3) 0.8780(3) 0.0402(10) Uani 1 1 d . . .
N1 N 0.2489(3) -0.0327(2) 0.5769(4) 0.0719(15) Uani 1 1 d D . .
H1 H 0.2084 -0.0123 0.5039 0.108 Uiso 1 1 calc . . .
N2 N 0.0687(3) -0.0297(2) 0.7513(3) 0.0577(13) Uani 1 1 d D . .
H2 H 0.1237 -0.0295 0.8317 0.087 Uiso 1 1 calc . . .
C11 C 0.5441(7) 0.1301(9) 0.4259(9) 0.181(4) Uani 1 1 d D . .
H11A H 0.5714 0.2136 0.4413 0.272 Uiso 1 1 calc . . .
H11B H 0.4926 0.0899 0.3303 0.272 Uiso 1 1 calc . . .
H11C H 0.6267 0.1059 0.4435 0.272 Uiso 1 1 calc . . .
C1 C 0.4518(4) 0.0998(3) 0.5253(3) 0.0502(13) Uani 1 1 d D . .
C2 C 0.3846(4) -0.0159(3) 0.5427(5) 0.0714(18) Uani 1 1 d D . .
H2A H 0.3749 -0.0768 0.4559 0.107 Uiso 1 1 calc . . .
H2B H 0.4480 -0.0277 0.6163 0.107 Uiso 1 1 calc . . .
C3 C 0.1345(4) -0.1400(3) 0.5534(5) 0.0714(18) Uani 1 1 d D . .
H3 H 0.0578 -0.1280 0.4921 0.107 Uiso 1 1 calc . . .
C4 C 0.1474(5) -0.2548(3) 0.4622(5) 0.0800(18) Uani 1 1 d D . .
H4A H 0.2214 -0.2759 0.5135 0.120 Uiso 1 1 calc . . .
H4B H 0.1746 -0.2427 0.3777 0.120 Uiso 1 1 calc . . .
C5 C 0.0104(4) -0.3568(4) 0.4201(7) 0.117(3) Uani 1 1 d D . .
H5A H -0.0452 -0.3559 0.3333 0.176 Uiso 1 1 calc . . .
H5B H 0.0341 -0.4299 0.3998 0.176 Uiso 1 1 calc . . .
C6 C -0.0797(6) -0.3581(4) 0.5241(5) 0.127(3) Uani 1 1 d D . .
H6A H -0.1771 -0.3837 0.4724 0.191 Uiso 1 1 calc . . .
H6B H -0.0677 -0.4175 0.5680 0.191 Uiso 1 1 calc . . .
C7 C -0.0566(4) -0.2472(3) 0.6379(4) 0.0546(15) Uani 1 1 d D . .
H7A H -0.0673 -0.2688 0.7226 0.082 Uiso 1 1 calc . . .
H7B H -0.1337 -0.2169 0.6136 0.082 Uiso 1 1 calc . . .
C8 C 0.0768(4) -0.1456(2) 0.6781(4) 0.0625(17) Uani 1 1 d D . .
H8 H 0.1457 -0.1632 0.7423 0.094 Uiso 1 1 calc . . .
C9 C -0.0349(4) -0.0009(4) 0.8283(4) 0.0747(18) Uani 1 1 d D . .
H9A H -0.0824 -0.0699 0.8517 0.112 Uiso 1 1 calc . . .
H9B H -0.1049 0.0159 0.7662 0.112 Uiso 1 1 calc . . .
C10 C 0.0216(4) 0.1018(3) 0.9621(4) 0.0667(16) Uani 1 1 d D . .
C12 C 0.5732(4) 0.0585(4) 0.6015(6) 0.0662(18) Uani 1 1 d D . .
H12A H 0.6626 0.1172 0.6201 0.099 Uiso 1 1 calc . . .
H12B H 0.5757 -0.0149 0.5413 0.099 Uiso 1 1 calc . . .
H12C H 0.5540 0.0484 0.6887 0.099 Uiso 1 1 calc . . .
C13 C -0.0952(5) 0.1427(6) 1.0207(8) 0.101(2) Uani 1 1 d D . .
H13A H -0.0540 0.2079 1.1054 0.152 Uiso 1 1 calc . . .
H13B H -0.1568 0.0790 1.0413 0.152 Uiso 1 1 calc . . .
H13C H -0.1479 0.1667 0.9521 0.152 Uiso 1 1 calc . . .
C14 C 0.0985(6) 0.0632(5) 1.0826(6) 0.082(2) Uani 1 1 d D . .
H14A H 0.1344 0.1288 1.1673 0.122 Uiso 1 1 calc . . .
H14B H 0.1749 0.0375 1.0539 0.122 Uiso 1 1 calc . . .
H14C H 0.0327 -0.0002 1.0996 0.122 Uiso 1 1 calc . . .
C15 C 0.4487(5) 0.0506(4) 0.9478(4) 0.0492(13) Uani 1 1 d . . .
C16 C 0.5441(6) 0.0180(4) 1.0550(6) 0.0779(18) Uani 1 1 d . . .
H16A H 0.6005 0.0881 1.1291 0.117 Uiso 1 1 calc . . .
H16B H 0.6044 -0.0197 1.0088 0.117 Uiso 1 1 calc . . .
H16C H 0.4871 -0.0347 1.0942 0.117 Uiso 1 1 calc . . .
Cu2 Cu 0.51248(5) 0.41771(4) 1.01345(5) 0.04530(16) Uani 1 1 d . . .
I4 I 0.19894(4) -0.24074(3) 1.04449(4) 0.08358(14) Uani 1 1 d . . .
I2 I 0.69560(3) 0.35808(2) 1.19612(3) 0.07355(13) Uani 1 1 d . . .
S4 S 0.32036(11) 0.29222(10) 1.09631(11) 0.0482(3) Uani 1 1 d D . .
S2 S 0.15058(10) 0.22564(9) 0.92347(10) 0.0429(3) Uani 1 1 d D . .
N6 N 0.3632(4) 0.4454(3) 0.8698(5) 0.0611(13) Uani 1 1 d . . .
N4 N 0.6627(3) 0.5512(3) 0.9888(3) 0.0670(15) Uani 1 1 d D . .
H4 H 0.7337 0.5272 1.0268 0.100 Uiso 1 1 calc . . .
N5 N 0.4853(3) 0.5479(2) 1.1695(3) 0.0517(12) Uani 1 1 d D . .
H5 H 0.4059 0.5530 1.1183 0.078 Uiso 1 1 calc . . .
C17 C 0.7271(3) 0.4156(3) 0.8017(4) 0.0603(15) Uani 1 1 d D . .
C18 C 0.7001(5) 0.5313(3) 0.8553(4) 0.0671(17) Uani 1 1 d D . .
H18A H 0.7840 0.5942 0.8631 0.101 Uiso 1 1 calc . . .
H18B H 0.6248 0.5357 0.7866 0.101 Uiso 1 1 calc . . .
C19 C 0.6982(4) 0.6576(3) 1.1114(3) 0.0510(15) Uani 1 1 d D . .
H19 H 0.7627 0.6421 1.1822 0.076 Uiso 1 1 calc . . .
C20 C 0.7893(6) 0.7685(4) 1.0895(6) 0.094(3) Uani 1 1 d D . .
H20A H 0.8825 0.7620 1.0852 0.142 Uiso 1 1 calc . . .
H20B H 0.7474 0.7776 1.0015 0.142 Uiso 1 1 calc . . .
C21 C 0.7994(5) 0.8720(4) 1.2091(6) 0.124(4) Uani 1 1 d D . .
H21A H 0.8929 0.8950 1.2692 0.186 Uiso 1 1 calc . . .
H21B H 0.7959 0.9357 1.1699 0.186 Uiso 1 1 calc . . .
C22 C 0.6994(6) 0.8695(4) 1.3030(5) 0.116(3) Uani 1 1 d D . .
H22A H 0.6434 0.9188 1.2812 0.174 Uiso 1 1 calc . . .
H22B H 0.7565 0.9107 1.3978 0.174 Uiso 1 1 calc . . .
C23 C 0.5971(5) 0.7617(4) 1.3130(5) 0.0726(18) Uani 1 1 d D . .
H23A H 0.5085 0.7760 1.3238 0.109 Uiso 1 1 calc . . .
H23B H 0.6347 0.7401 1.3934 0.109 Uiso 1 1 calc . . .
C24 C 0.5754(4) 0.6641(3) 1.1771(5) 0.0722(19) Uani 1 1 d D . .
H24 H 0.5160 0.6866 1.1093 0.108 Uiso 1 1 calc . . .
C25 C 0.4234(4) 0.5242(3) 1.2851(4) 0.0759(18) Uani 1 1 d D . .
H25A H 0.3978 0.5923 1.3326 0.114 Uiso 1 1 calc . . .
H25B H 0.4931 0.5122 1.3528 0.114 Uiso 1 1 calc . . .
C26 C 0.2939(4) 0.4167(3) 1.2346(4) 0.092(2) Uani 1 1 d D . .
C27 C 0.7294(7) 0.3958(6) 0.6464(5) 0.105(2) Uani 1 1 d D . .
H27A H 0.7463 0.3220 0.6089 0.158 Uiso 1 1 calc . . .
H27B H 0.8030 0.4585 0.6376 0.158 Uiso 1 1 calc . . .
H27C H 0.6404 0.3945 0.5951 0.158 Uiso 1 1 calc . . .
C28 C 0.8628(4) 0.4005(5) 0.8813(9) 0.136(3) Uani 1 1 d D . .
H28A H 0.8687 0.3233 0.8382 0.204 Uiso 1 1 calc . . .
H28B H 0.8594 0.4099 0.9780 0.204 Uiso 1 1 calc . . .
H28C H 0.9439 0.4589 0.8767 0.204 Uiso 1 1 calc . . .
C31 C 0.2973(4) 0.4740(4) 0.7947(5) 0.0484(14) Uani 1 1 d . . .
C30 C 0.3860(6) 0.4099(5) 1.3699(6) 0.0282(19) Uani 0.50 1 d PD . .
H30A H 0.4837 0.4356 1.3683 0.042 Uiso 0.50 1 calc P . .
H30B H 0.3609 0.3301 1.3725 0.042 Uiso 0.50 1 calc P . .
H30C H 0.3699 0.4599 1.4520 0.042 Uiso 0.50 1 calc P . .
C30' C 0.2505(8) 0.3782(6) 1.3528(7) 0.046(3) Uani 0.50 1 d PD . .
H30D H 0.1682 0.3105 1.3169 0.068 Uiso 0.50 1 calc P . .
H30E H 0.2296 0.4409 1.4163 0.068 Uiso 0.50 1 calc P . .
H30F H 0.3255 0.3582 1.4020 0.068 Uiso 0.50 1 calc P . .
C29 C 0.1411(7) 0.3807(11) 1.2513(10) 0.083(4) Uani 0.50 1 d PD . .
H29A H 0.0794 0.3871 1.1734 0.124 Uiso 0.50 1 calc P . .
H29B H 0.1339 0.4317 1.3376 0.124 Uiso 0.50 1 calc P . .
H29C H 0.1149 0.3007 1.2533 0.124 Uiso 0.50 1 calc P . .
C29' C 0.1338(7) 0.4040(9) 1.2090(11) 0.065(3) Uani 0.50 1 d PD . .
H29D H 0.1051 0.4236 1.1253 0.097 Uiso 0.50 1 calc P . .
H29E H 0.1161 0.4562 1.2881 0.097 Uiso 0.50 1 calc P . .
H29F H 0.0814 0.3242 1.1979 0.097 Uiso 0.50 1 calc P . .
C32 C 0.2070(5) 0.5223(4) 0.7234(5) 0.0581(15) Uani 1 1 d . . .
H32A H 0.1607 0.5615 0.7880 0.087 Uiso 1 1 calc . . .
H32B H 0.1378 0.4604 0.6480 0.087 Uiso 1 1 calc . . .
H32C H 0.2611 0.5779 0.6855 0.087 Uiso 1 1 calc . . .

loop_
_atom_site_aniso_label
_atom_site_aniso_U_11
_atom_site_aniso_U_22
_atom_site_aniso_U_33
_atom_site_aniso_U_23
_atom_site_aniso_U_13
_atom_site_aniso_U_12
I1 0.06670(18) 0.05350(15) 0.06898(19) 0.01352(14) -0.03566(17) 0.00585(14)
I3 0.0770(2) 0.0869(2) 0.0851(2) 0.02646(19) 0.00892(19) 0.01713(17)
Cu1 0.0384(2) 0.0408(2) 0.0407(2) 0.01004(18) -0.0017(2) 0.00759(17)
S3 0.0245(4) 0.0487(5) 0.0557(5) 0.0133(4) 0.0007(4) -0.0020(4)
S1 0.0431(4) 0.0386(4) 0.0345(4) 0.0006(4) 0.0047(4) 0.0054(4)
N3 0.0361(14) 0.0439(15) 0.0229(14) -0.0042(13) -0.0144(13) 0.0092(12)
N1 0.084(3) 0.0296(17) 0.076(2) 0.0110(17) 0.016(2) -0.0208(18)
N2 0.060(2) 0.0398(19) 0.0388(17) -0.0107(15) 0.0074(16) -0.0177(17)
C11 0.093(4) 0.166(6) 0.206(8) -0.072(6) 0.038(5) 0.032(4)
C1 0.063(2) 0.043(2) 0.0222(14) 0.0009(14) 0.0217(14) -0.0203(18)
C2 0.072(3) 0.063(2) 0.072(3) 0.008(2) 0.018(2) 0.022(2)
C3 0.050(2) 0.032(2) 0.102(4) -0.007(2) 0.020(2) -0.0122(19)
C4 0.105(3) 0.043(2) 0.061(2) -0.020(2) 0.051(2) -0.013(2)
C5 0.047(3) 0.030(2) 0.231(8) -0.009(4) 0.030(4) -0.016(2)
C6 0.186(5) 0.033(3) 0.111(4) -0.022(3) 0.081(3) -0.036(3)
C7 0.057(2) 0.057(2) 0.042(2) 0.0191(17) -0.002(2) 0.0077(19)
C8 0.048(2) 0.050(2) 0.068(3) 0.017(2) -0.012(2) -0.005(2)
C9 0.083(3) 0.048(2) 0.071(3) 0.004(2) 0.029(2) -0.010(2)
C10 0.043(2) 0.049(2) 0.106(3) 0.038(2) 0.024(2) -0.0073(19)
C12 0.045(2) 0.054(2) 0.080(3) 0.006(2) 0.011(2) -0.003(2)
C13 0.051(2) 0.111(4) 0.166(4) 0.068(3) 0.052(2) 0.022(2)
C14 0.061(3) 0.079(3) 0.091(4) 0.019(3) 0.010(3) 0.009(2)
C15 0.065(2) 0.0443(18) 0.0335(18) 0.0090(16) 0.0148(17) 0.0098(17)
C16 0.131(3) 0.0537(19) 0.060(3) 0.015(2) 0.022(3) 0.0510(19)
Cu2 0.0354(2) 0.0471(2) 0.0391(2) 0.0053(2) -0.0060(2) 0.00457(19)
I4 0.0830(2) 0.0816(2) 0.0812(2) 0.02054(19) 0.01231(19) 0.02480(17)
I2 0.06888(19) 0.05185(16) 0.0716(2) 0.00849(15) -0.03692(18) 0.01150(14)
S4 0.0461(5) 0.0573(5) 0.0343(5) 0.0115(4) 0.0042(4) 0.0093(4)
S2 0.0353(4) 0.0468(5) 0.0393(5) 0.0045(4) 0.0061(4) 0.0100(4)
N6 0.064(2) 0.0451(16) 0.075(2) 0.0327(15) 0.0099(19) 0.0065(16)
N4 0.0200(13) 0.0583(18) 0.118(3) 0.018(2) 0.0181(17) 0.0128(12)
N5 0.0518(17) 0.065(2) 0.0200(14) -0.0116(15) 0.0058(13) 0.0123(15)
C17 0.0250(15) 0.063(3) 0.069(2) -0.012(2) 0.0279(15) -0.0051(16)
C18 0.074(3) 0.053(2) 0.064(3) 0.022(2) 0.011(2) -0.001(2)
C19 0.080(3) 0.0222(16) 0.0253(18) -0.0065(15) -0.007(2) -0.0029(18)
C20 0.078(4) 0.056(3) 0.100(5) 0.003(3) -0.009(4) -0.026(3)
C21 0.052(3) 0.045(3) 0.231(9) 0.011(5) 0.015(5) -0.017(3)
C22 0.192(6) 0.060(3) 0.040(2) -0.031(2) 0.042(3) -0.020(4)
C23 0.057(3) 0.059(2) 0.075(3) 0.014(2) -0.037(3) 0.008(2)
C24 0.057(3) 0.044(2) 0.090(4) -0.011(3) 0.011(3) 0.006(2)
C25 0.091(3) 0.033(2) 0.090(3) -0.003(2) 0.039(2) 0.007(2)
C26 0.140(3) 0.095(3) 0.064(3) 0.016(3) 0.052(2) 0.072(2)
C27 0.100(4) 0.113(4) 0.069(3) 0.044(2) 0.017(3) -0.039(3)
C28 0.0061(17) 0.104(3) 0.315(7) 0.133(3) 0.007(3) -0.006(2)
C31 0.0349(18) 0.057(2) 0.046(2) 0.0128(18) -0.0129(18) 0.0171(15)
C30 0.030(3) 0.029(3) 0.025(3) 0.006(2) 0.008(2) 0.010(2)
C30' 0.051(4) 0.048(4) 0.039(4) 0.017(3) 0.019(3) 0.009(3)
C29 0.047(4) 0.173(7) 0.043(4) 0.042(5) -0.006(4) 0.060(4)
C29' 0.059(5) 0.063(5) 0.067(5) 0.007(5) 0.019(4) 0.018(4)
C32 0.044(2) 0.061(2) 0.040(2) -0.005(2) -0.037(2) 0.0124(18)

loop_
_atom_type_symbol
_atom_type_description
_atom_type_scat_dispersion_real
_atom_type_scat_dispersion_imag
_atom_type_scat_source
I I -0.4742 1.8119 'International Tables Vol C Tables 4.2.6.8 and 6.1.1.4'
Cu Cu 0.3201 1.2651 'International Tables Vol C Tables 4.2.6.8 and 6.1.1.4'
S S 0.1246 0.1234 'International Tables Vol C Tables 4.2.6.8 and 6.1.1.4'
N N 0.0061 0.0033 'International Tables Vol C Tables 4.2.6.8 and 6.1.1.4'
C C 0.0033 0.0016 'International Tables Vol C Tables 4.2.6.8 and 6.1.1.4'
H H 0.0000 0.0000 'International Tables Vol C Tables 4.2.6.8 and 6.1.1.4'

loop_
_geom_angle_atom_site_label_1
_geom_angle_atom_site_label_2
_geom_angle_atom_site_label_3
_geom_angle
_geom_angle_site_symmetry_1
_geom_angle_site_symmetry_3
_geom_angle_publ_flag
N1 Cu1 N3 92.05(14) . . ?
N1 Cu1 N2 83.56(13) . . ?
N3 Cu1 N2 92.27(13) . . ?
N1 Cu1 S1 84.09(10) . . ?
N3 Cu1 S1 91.05(10) . . ?
N2 Cu1 S1 167.32(9) . . ?
N1 Cu1 S2 165.16(10) . . ?
N3 Cu1 S2 89.59(10) . . ?
N2 Cu1 S2 81.63(9) . . ?
S1 Cu1 S2 110.64(4) . . ?
N1 Cu1 I1 94.15(11) . . ?
N3 Cu1 I1 172.60(8) . . ?
N2 Cu1 I1 92.44(10) . . ?
S1 Cu1 I1 85.58(3) . . ?
S2 Cu1 I1 85.45(3) . . ?
N1 Cu1 Cu2 134.26(8) . . ?
N3 Cu1 Cu2 65.53(8) . . ?
N2 Cu1 Cu2 133.54(9) . . ?
S1 Cu1 Cu2 58.66(3) . . ?
S2 Cu1 Cu2 59.28(2) . . ?
I1 Cu1 Cu2 107.14(2) . . ?
C17 S3 S1 111.24(14) . . ?
C17 S3 Cu2 94.60(12) . . ?
S1 S3 Cu2 103.62(6) . . ?
C1 S1 S3 106.29(12) . . ?
C1 S1 Cu1 95.61(11) . . ?
S3 S1 Cu1 106.12(6) . . ?
C15 N3 Cu1 170.1(3) . . ?
C2 N1 C3 130.8(3) . . ?
C2 N1 Cu1 116.3(2) . . ?
C3 N1 Cu1 110.1(3) . . ?
C9 N2 C8 128.7(3) . . ?
C9 N2 Cu1 120.9(2) . . ?
C8 N2 Cu1 110.4(2) . . ?
C2 C1 C11 130.0(5) . . ?
C2 C1 C12 72.0(3) . . ?
C11 C1 C12 88.7(5) . . ?
C2 C1 S1 112.7(3) . . ?
C11 C1 S1 117.2(4) . . ?
C12 C1 S1 109.9(2) . . ?
N1 C2 C1 116.8(3) . . ?
N1 C3 C8 113.9(3) . . ?
N1 C3 C4 117.2(3) . . ?
C8 C3 C4 116.6(3) . . ?
C3 C4 C5 112.8(4) . . ?
C6 C5 C4 117.0(4) . . ?
C7 C6 C5 118.2(4) . . ?
C6 C7 C8 122.4(4) . . ?
N2 C8 C3 109.5(3) . . ?
N2 C8 C7 116.8(3) . . ?
C3 C8 C7 110.3(3) . . ?
N2 C9 C10 115.9(3) . . ?
C9 C10 C13 112.7(3) . . ?
C9 C10 C14 109.8(4) . . ?
C13 C10 C14 104.6(5) . . ?
C9 C10 S2 107.8(3) . . ?
C13 C10 S2 111.6(3) . . ?
C14 C10 S2 110.4(3) . . ?
N3 C15 C16 173.8(5) . . ?
N4 Cu2 N5 84.45(12) . . ?
N4 Cu2 N6 89.42(15) . . ?
N5 Cu2 N6 89.11(14) . . ?
N4 Cu2 S3 83.57(9) . . ?
N5 Cu2 S3 167.80(9) . . ?
N6 Cu2 S3 93.05(12) . . ?
N4 Cu2 S4 165.38(9) . . ?
N5 Cu2 S4 80.97(9) . . ?
N6 Cu2 S4 91.36(12) . . ?
S3 Cu2 S4 110.95(4) . . ?
N4 Cu2 I2 95.38(10) . . ?
N5 Cu2 I2 94.09(9) . . ?
N6 Cu2 I2 174.46(10) . . ?
S3 Cu2 I2 84.77(3) . . ?
S4 Cu2 I2 84.69(4) . . ?
N4 Cu2 Cu1 133.18(8) . . ?
N5 Cu2 Cu1 132.16(8) . . ?
N6 Cu2 Cu1 67.24(9) . . ?
S3 Cu2 Cu1 59.27(2) . . ?
S4 Cu2 Cu1 59.86(3) . . ?
I2 Cu2 Cu1 107.34(2) . . ?
C26 S4 S2 110.24(14) . . ?
C26 S4 Cu2 97.40(13) . . ?
S2 S4 Cu2 103.70(6) . . ?
C10 S2 S4 105.11(13) . . ?
C10 S2 Cu1 98.13(13) . . ?
S4 S2 Cu1 105.76(6) . . ?
C31 N6 Cu2 170.4(3) . . ?
C18 N4 C19 132.3(3) . . ?
C18 N4 Cu2 116.9(2) . . ?
C19 N4 Cu2 110.2(2) . . ?
C25 N5 C24 123.4(3) . . ?
C25 N5 Cu2 122.5(2) . . ?
C24 N5 Cu2 111.1(2) . . ?
C18 C17 C27 107.5(4) . . ?
C18 C17 C28 116.9(3) . . ?
C27 C17 C28 109.6(5) . . ?
C18 C17 S3 113.0(3) . . ?
C27 C17 S3 109.9(3) . . ?
C28 C17 S3 99.8(3) . . ?
N4 C18 C17 114.6(4) . . ?
N4 C19 C24 112.1(3) . . ?
N4 C19 C20 113.6(3) . . ?
C24 C19 C20 119.4(4) . . ?
C21 C20 C19 108.6(5) . . ?
C22 C21 C20 122.9(4) . . ?
C21 C22 C23 126.3(4) . . ?
C22 C23 C24 106.7(4) . . ?
N5 C24 C19 112.8(3) . . ?
N5 C24 C23 115.4(4) . . ?
C19 C24 C23 119.1(3) . . ?
N5 C25 C26 112.3(3) . . ?
C30' C26 C25 111.9(4) . . ?
C30' C26 C29 55.2(5) . . ?
C25 C26 C29 139.2(5) . . ?
C30' C26 C29' 76.0(6) . . ?
C25 C26 C29' 131.8(5) . . ?
C29 C26 C29' 21.5(6) . . ?
C30' C26 C30 50.3(4) . . ?
C25 C26 C30 72.3(3) . . ?
C29 C26 C30 105.4(5) . . ?
C29' C26 C30 125.6(6) . . ?
C30' C26 S4 111.6(4) . . ?
C25 C26 S4 111.5(3) . . ?
C29 C26 S4 109.1(4) . . ?
C29' C26 S4 108.4(4) . . ?
C30 C26 S4 100.0(3) . . ?
N6 C31 C32 168.8(5) . . ?

loop_
_geom_bond_atom_site_label_1
_geom_bond_atom_site_label_2
_geom_bond_distance
_geom_bond_site_symmetry_2
_geom_bond_publ_flag
I1 Cu1 2.7656(7) . ?
Cu1 N1 2.022(3) . ?
Cu1 N3 2.037(3) . ?
Cu1 N2 2.053(3) . ?
Cu1 S1 2.5037(12) . ?
Cu1 S2 2.5216(12) . ?
Cu1 Cu2 4.2196(7) . ?
S3 C17 1.857(4) . ?
S3 S1 2.0470(13) . ?
S3 Cu2 2.5391(13) . ?
S1 C1 1.879(3) . ?
N3 C15 1.140(6) . ?
N1 C2 1.439(5) . ?
N1 C3 1.457(4) . ?
N2 C9 1.453(5) . ?
N2 C8 1.459(4) . ?
C11 C1 1.520(10) . ?
C1 C2 1.484(5) . ?
C1 C12 1.606(6) . ?
C3 C8 1.474(6) . ?
C3 C4 1.527(5) . ?
C4 C5 1.531(5) . ?
C5 C6 1.489(8) . ?
C6 C7 1.482(6) . ?
C7 C8 1.506(5) . ?
C9 C10 1.510(5) . ?
C10 C13 1.532(7) . ?
C10 C14 1.582(8) . ?
C10 S2 1.905(4) . ?
C15 C16 1.536(8) . ?
Cu2 N4 2.032(3) . ?
Cu2 N5 2.047(3) . ?
Cu2 N6 2.082(5) . ?
Cu2 S4 2.5470(13) . ?
Cu2 I2 2.7734(7) . ?
S4 C26 1.897(4) . ?
S4 S2 2.0741(13) . ?
N6 C31 1.115(7) . ?
N4 C18 1.431(5) . ?
N4 C19 1.476(4) . ?
N5 C25 1.463(5) . ?
N5 C24 1.466(4) . ?
C17 C18 1.499(5) . ?
C17 C27 1.528(7) . ?
C17 C28 1.557(7) . ?
C19 C24 1.501(6) . ?
C19 C20 1.530(6) . ?
C20 C21 1.485(7) . ?
C21 C22 1.485(8) . ?
C22 C23 1.500(7) . ?
C23 C24 1.519(6) . ?
C25 C26 1.517(5) . ?
C26 C30' 1.477(9) . ?
C26 C29 1.540(8) . ?
C26 C29' 1.557(8) . ?
C26 C30 1.564(8) . ?
C31 C32 1.413(7) . ?

loop_
_geom_torsion_atom_site_label_1
_geom_torsion_atom_site_label_2
_geom_torsion_atom_site_label_3
_geom_torsion_atom_site_label_4
_geom_torsion
_geom_torsion_site_symmetry_1
_geom_torsion_site_symmetry_2
_geom_torsion_site_symmetry_3
_geom_torsion_site_symmetry_4
_geom_torsion_publ_flag
C17 S3 S1 C1 94.61(17) . . . . ?
Cu2 S3 S1 C1 -164.87(12) . . . . ?
C17 S3 S1 Cu1 -164.41(13) . . . . ?
Cu2 S3 S1 Cu1 -63.89(6) . . . . ?
N1 Cu1 S1 C1 -5.48(16) . . . . ?
N3 Cu1 S1 C1 86.47(14) . . . . ?
N2 Cu1 S1 C1 -18.7(5) . . . . ?
S2 Cu1 S1 C1 176.42(12) . . . . ?
I1 Cu1 S1 C1 -100.13(11) . . . . ?
Cu2 Cu1 S1 C1 146.71(12) . . . . ?
N1 Cu1 S1 S3 -114.25(12) . . . . ?
N3 Cu1 S1 S3 -22.30(10) . . . . ?
N2 Cu1 S1 S3 -127.5(4) . . . . ?
S2 Cu1 S1 S3 67.65(6) . . . . ?
I1 Cu1 S1 S3 151.10(5) . . . . ?
Cu2 Cu1 S1 S3 37.94(4) . . . . ?
N1 Cu1 N3 C15 -21(2) . . . . ?
N2 Cu1 N3 C15 62(2) . . . . ?
S1 Cu1 N3 C15 -105(2) . . . . ?
S2 Cu1 N3 C15 144(2) . . . . ?
I1 Cu1 N3 C15 -168.2(16) . . . . ?
Cu2 Cu1 N3 C15 -160(2) . . . . ?
N3 Cu1 N1 C2 -64.3(3) . . . . ?
N2 Cu1 N1 C2 -156.4(4) . . . . ?
S1 Cu1 N1 C2 26.5(3) . . . . ?
S2 Cu1 N1 C2 -160.5(3) . . . . ?
I1 Cu1 N1 C2 111.6(3) . . . . ?
Cu2 Cu1 N1 C2 -7.3(4) . . . . ?
N3 Cu1 N1 C3 98.8(3) . . . . ?
N2 Cu1 N1 C3 6.8(3) . . . . ?
S1 Cu1 N1 C3 -170.3(3) . . . . ?
S2 Cu1 N1 C3 2.7(7) . . . . ?
I1 Cu1 N1 C3 -85.2(3) . . . . ?
Cu2 Cu1 N1 C3 155.9(2) . . . . ?
N1 Cu1 N2 C9 -164.4(3) . . . . ?
N3 Cu1 N2 C9 103.8(3) . . . . ?
S1 Cu1 N2 C9 -151.2(4) . . . . ?
S2 Cu1 N2 C9 14.5(3) . . . . ?
I1 Cu1 N2 C9 -70.5(3) . . . . ?
Cu2 Cu1 N2 C9 46.1(3) . . . . ?
N1 Cu1 N2 C8 14.4(3) . . . . ?
N3 Cu1 N2 C8 -77.4(3) . . . . ?
S1 Cu1 N2 C8 27.6(6) . . . . ?
S2 Cu1 N2 C8 -166.7(3) . . . . ?
I1 Cu1 N2 C8 108.3(2) . . . . ?
Cu2 Cu1 N2 C8 -135.1(2) . . . . ?
S3 S1 C1 C2 94.6(3) . . . . ?
Cu1 S1 C1 C2 -14.0(3) . . . . ?
S3 S1 C1 C11 -82.8(4) . . . . ?
Cu1 S1 C1 C11 168.6(4) . . . . ?
S3 S1 C1 C12 16.3(3) . . . . ?
Cu1 S1 C1 C12 -92.3(3) . . . . ?
C3 N1 C2 C1 155.3(4) . . . . ?
Cu1 N1 C2 C1 -45.7(5) . . . . ?
C11 C1 C2 N1 -145.2(5) . . . . ?
C12 C1 C2 N1 142.5(4) . . . . ?
S1 C1 C2 N1 37.9(4) . . . . ?
C2 N1 C3 C8 132.5(5) . . . . ?
Cu1 N1 C3 C8 -27.4(4) . . . . ?
C2 N1 C3 C4 -8.6(7) . . . . ?
Cu1 N1 C3 C4 -168.6(3) . . . . ?
N1 C3 C4 C5 -168.5(4) . . . . ?
C8 C3 C4 C5 51.4(5) . . . . ?
C3 C4 C5 C6 -33.7(7) . . . . ?
C4 C5 C6 C7 18.3(8) . . . . ?
C5 C6 C7 C8 -18.1(8) . . . . ?
C9 N2 C8 C3 146.4(4) . . . . ?
Cu1 N2 C8 C3 -32.2(3) . . . . ?
C9 N2 C8 C7 20.3(6) . . . . ?
Cu1 N2 C8 C7 -158.4(3) . . . . ?
N1 C3 C8 N2 39.8(4) . . . . ?
C4 C3 C8 N2 -178.8(3) . . . . ?
N1 C3 C8 C7 169.7(3) . . . . ?
C4 C3 C8 C7 -49.0(5) . . . . ?
C6 C7 C8 N2 158.2(4) . . . . ?
C6 C7 C8 C3 32.4(6) . . . . ?
C8 N2 C9 C10 140.8(4) . . . . ?
Cu1 N2 C9 C10 -40.7(5) . . . . ?
N2 C9 C10 C13 168.2(5) . . . . ?
N2 C9 C10 C14 -75.6(5) . . . . ?
N2 C9 C10 S2 44.7(5) . . . . ?
Cu1 N3 C15 C16 -132(3) . . . . ?
C17 S3 Cu2 N4 -0.53(16) . . . . ?
S1 S3 Cu2 N4 -113.69(11) . . . . ?
C17 S3 Cu2 N5 -11.4(5) . . . . ?
S1 S3 Cu2 N5 -124.6(4) . . . . ?
C17 S3 Cu2 N6 88.55(16) . . . . ?
S1 S3 Cu2 N6 -24.62(12) . . . . ?
C17 S3 Cu2 S4 -178.83(13) . . . . ?
S1 S3 Cu2 S4 68.00(7) . . . . ?
C17 S3 Cu2 I2 -96.56(13) . . . . ?
S1 S3 Cu2 I2 150.27(5) . . . . ?
C17 S3 Cu2 Cu1 149.71(13) . . . . ?
S1 S3 Cu2 Cu1 36.54(4) . . . . ?
N1 Cu1 Cu2 N4 49.3(2) . . . . ?
N3 Cu1 Cu2 N4 116.43(17) . . . . ?
N2 Cu1 Cu2 N4 -175.44(19) . . . . ?
S1 Cu1 Cu2 N4 8.93(14) . . . . ?
S2 Cu1 Cu2 N4 -138.42(14) . . . . ?
I1 Cu1 Cu2 N4 -64.67(14) . . . . ?
N1 Cu1 Cu2 N5 -178.6(2) . . . . ?
N3 Cu1 Cu2 N5 -111.43(16) . . . . ?
N2 Cu1 Cu2 N5 -43.30(18) . . . . ?
S1 Cu1 Cu2 N5 141.07(13) . . . . ?
S2 Cu1 Cu2 N5 -6.28(13) . . . . ?
I1 Cu1 Cu2 N5 67.47(12) . . . . ?
N1 Cu1 Cu2 N6 115.2(2) . . . . ?
N3 Cu1 Cu2 N6 -177.69(18) . . . . ?
N2 Cu1 Cu2 N6 -109.56(19) . . . . ?
S1 Cu1 Cu2 N6 74.81(15) . . . . ?
S2 Cu1 Cu2 N6 -72.54(15) . . . . ?
I1 Cu1 Cu2 N6 1.21(14) . . . . ?
N1 Cu1 Cu2 S3 6.74(17) . . . . ?
N3 Cu1 Cu2 S3 73.86(11) . . . . ?
N2 Cu1 Cu2 S3 141.99(13) . . . . ?
S1 Cu1 Cu2 S3 -33.64(5) . . . . ?
S2 Cu1 Cu2 S3 179.01(5) . . . . ?
I1 Cu1 Cu2 S3 -107.24(4) . . . . ?
N1 Cu1 Cu2 S4 -138.95(17) . . . . ?
N3 Cu1 Cu2 S4 -71.83(11) . . . . ?
N2 Cu1 Cu2 S4 -3.70(13) . . . . ?
S1 Cu1 Cu2 S4 -179.33(5) . . . . ?
S2 Cu1 Cu2 S4 33.32(5) . . . . ?
I1 Cu1 Cu2 S4 107.07(4) . . . . ?
N1 Cu1 Cu2 I2 -66.01(17) . . . . ?
N3 Cu1 Cu2 I2 1.11(11) . . . . ?
N2 Cu1 Cu2 I2 69.24(13) . . . . ?
S1 Cu1 Cu2 I2 -106.39(4) . . . . ?
S2 Cu1 Cu2 I2 106.26(4) . . . . ?
I1 Cu1 Cu2 I2 -179.99(2) . . . . ?
N4 Cu2 S4 C26 6.2(4) . . . . ?
N5 Cu2 S4 C26 2.19(16) . . . . ?
N6 Cu2 S4 C26 -86.69(17) . . . . ?
S3 Cu2 S4 C26 179.52(14) . . . . ?
I2 Cu2 S4 C26 97.20(14) . . . . ?
Cu1 Cu2 S4 C26 -149.23(14) . . . . ?
N4 Cu2 S4 S2 119.2(4) . . . . ?
N5 Cu2 S4 S2 115.20(10) . . . . ?
N6 Cu2 S4 S2 26.32(12) . . . . ?
S3 Cu2 S4 S2 -67.47(7) . . . . ?
I2 Cu2 S4 S2 -149.80(5) . . . . ?
Cu1 Cu2 S4 S2 -36.22(4) . . . . ?
C9 C10 S2 S4 -137.0(3) . . . . ?
C13 C10 S2 S4 98.7(3) . . . . ?
C14 C10 S2 S4 -17.1(3) . . . . ?
C9 C10 S2 Cu1 -28.2(3) . . . . ?
C13 C10 S2 Cu1 -152.4(3) . . . . ?
C14 C10 S2 Cu1 91.7(3) . . . . ?
C26 S4 S2 C10 -90.7(2) . . . . ?
Cu2 S4 S2 C10 165.89(14) . . . . ?
C26 S4 S2 Cu1 166.06(15) . . . . ?
Cu2 S4 S2 Cu1 62.69(6) . . . . ?
N1 Cu1 S2 C10 12.3(5) . . . . ?
N3 Cu1 S2 C10 -84.14(16) . . . . ?
N2 Cu1 S2 C10 8.22(16) . . . . ?
S1 Cu1 S2 C10 -175.11(13) . . . . ?
I1 Cu1 S2 C10 101.36(13) . . . . ?
Cu2 Cu1 S2 C10 -145.61(14) . . . . ?
N1 Cu1 S2 S4 120.6(5) . . . . ?
N3 Cu1 S2 S4 24.16(10) . . . . ?
N2 Cu1 S2 S4 116.51(11) . . . . ?
S1 Cu1 S2 S4 -66.81(7) . . . . ?
I1 Cu1 S2 S4 -150.34(5) . . . . ?
Cu2 Cu1 S2 S4 -37.31(5) . . . . ?
N4 Cu2 N6 C31 -11(3) . . . . ?
N5 Cu2 N6 C31 73(3) . . . . ?
S3 Cu2 N6 C31 -95(3) . . . . ?
S4 Cu2 N6 C31 154(3) . . . . ?
I2 Cu2 N6 C31 -161.3(17) . . . . ?
Cu1 Cu2 N6 C31 -149(3) . . . . ?
N5 Cu2 N4 C18 -157.8(3) . . . . ?
N6 Cu2 N4 C18 -68.7(3) . . . . ?
S3 Cu2 N4 C18 24.4(3) . . . . ?
S4 Cu2 N4 C18 -161.9(3) . . . . ?
I2 Cu2 N4 C18 108.6(3) . . . . ?
Cu1 Cu2 N4 C18 -11.4(4) . . . . ?
N5 Cu2 N4 C19 14.6(3) . . . . ?
N6 Cu2 N4 C19 103.8(3) . . . . ?
S3 Cu2 N4 C19 -163.1(3) . . . . ?
S4 Cu2 N4 C19 10.6(6) . . . . ?
I2 Cu2 N4 C19 -79.0(2) . . . . ?
Cu1 Cu2 N4 C19 161.12(19) . . . . ?
N4 Cu2 N5 C25 -157.2(3) . . . . ?
N6 Cu2 N5 C25 113.3(3) . . . . ?
S3 Cu2 N5 C25 -146.4(4) . . . . ?
S4 Cu2 N5 C25 21.7(3) . . . . ?
I2 Cu2 N5 C25 -62.2(3) . . . . ?
Cu1 Cu2 N5 C25 55.7(3) . . . . ?
N4 Cu2 N5 C24 3.5(3) . . . . ?
N6 Cu2 N5 C24 -86.0(3) . . . . ?
S3 Cu2 N5 C24 14.4(6) . . . . ?
S4 Cu2 N5 C24 -177.5(3) . . . . ?
I2 Cu2 N5 C24 98.6(2) . . . . ?
Cu1 Cu2 N5 C24 -143.6(2) . . . . ?
S1 S3 C17 C18 85.1(3) . . . . ?
Cu2 S3 C17 C18 -21.5(3) . . . . ?
S1 S3 C17 C27 -35.0(4) . . . . ?
Cu2 S3 C17 C27 -141.5(4) . . . . ?
S1 S3 C17 C28 -150.1(3) . . . . ?
Cu2 S3 C17 C28 103.4(3) . . . . ?
C19 N4 C18 C17 142.1(4) . . . . ?
Cu2 N4 C18 C17 -47.5(4) . . . . ?
C27 C17 C18 N4 166.4(4) . . . . ?
C28 C17 C18 N4 -70.0(5) . . . . ?
S3 C17 C18 N4 45.0(4) . . . . ?
C18 N4 C19 C24 140.9(4) . . . . ?
Cu2 N4 C19 C24 -30.0(4) . . . . ?
C18 N4 C19 C20 1.9(6) . . . . ?
Cu2 N4 C19 C20 -169.1(3) . . . . ?
N4 C19 C20 C21 171.3(4) . . . . ?
C24 C19 C20 C21 35.5(6) . . . . ?
C19 C20 C21 C22 -18.4(8) . . . . ?
C20 C21 C22 C23 13.9(9) . . . . ?
C21 C22 C23 C24 -20.8(7) . . . . ?
C25 N5 C24 C19 139.5(4) . . . . ?
Cu2 N5 C24 C19 -21.1(4) . . . . ?
C25 N5 C24 C23 -2.1(6) . . . . ?
Cu2 N5 C24 C23 -162.6(3) . . . . ?
N4 C19 C24 N5 34.0(5) . . . . ?
C20 C19 C24 N5 170.4(4) . . . . ?
N4 C19 C24 C23 174.1(4) . . . . ?
C20 C19 C24 C23 -49.6(6) . . . . ?
C22 C23 C24 N5 176.1(4) . . . . ?
C22 C23 C24 C19 37.0(6) . . . . ?
C24 N5 C25 C26 157.3(4) . . . . ?
Cu2 N5 C25 C26 -44.2(5) . . . . ?
N5 C25 C26 C30' 167.6(5) . . . . ?
N5 C25 C26 C29 -130.9(8) . . . . ?
N5 C25 C26 C29' -101.8(8) . . . . ?
N5 C25 C26 C30 135.9(4) . . . . ?
N5 C25 C26 S4 41.8(5) . . . . ?
S2 S4 C26 C30' 103.3(4) . . . . ?
Cu2 S4 C26 C30' -149.1(4) . . . . ?
S2 S4 C26 C25 -130.8(3) . . . . ?
Cu2 S4 C26 C25 -23.2(3) . . . . ?
S2 S4 C26 C29 44.1(6) . . . . ?
Cu2 S4 C26 C29 151.7(5) . . . . ?
S2 S4 C26 C29' 21.4(6) . . . . ?
Cu2 S4 C26 C29' 129.0(5) . . . . ?
S2 S4 C26 C30 154.3(3) . . . . ?
Cu2 S4 C26 C30 -98.0(3) . . . . ?
Cu2 N6 C31 C32 -88(4) . . . . ?
